data_7238131
loop_
_publ_author_name
'G\"orbitz, Carl Henrik'

_publ_section_title
;
 Monoclinic nanoporous crystal structures for l-valyl--l-alanine
 acetonitrile solvate hydrate and l-valyl--l-serine trifluoroethanol
 solvate
;
_journal_issue 111
_journal_name_full CrystEngComm
_journal_page_first 670
_journal_paper_doi 10.1039/b513055g
_journal_volume 7
_journal_year 2005
_chemical_absolute_configuration 'known for the purchased material'
_chemical_formula_sum 'C8.67 H17.57 N2.33 O3.29'
_chemical_formula_weight 207.08
_chemical_name_common 'L-Valyl-L-alanine acetonitrile solvate 0.85 hydrate'
_chemical_name_systematic
;
L-Valyl-L-alanine acetonitrile solvate 0.85 hydrate
;
_space_group_IT_number 4
_space_group_name_Hall 'P 2yb'
_space_group_name_H-M_alt 'P 1 21 1'
_symmetry_cell_setting monoclinic
_symmetry_space_group_name_H-M 'P 1 21 1'
_atom_sites_solution_hydrogens geom
_atom_sites_solution_primary direct
_atom_sites_solution_secondary difmap
_audit_creation_method SHELXL-97
_cell_angle_alpha 90.00
_cell_angle_beta 118.5780(10)
_cell_angle_gamma 90.00
_cell_formula_units_Z 6
_cell_length_a 13.7281(5)
_cell_length_b 10.1400(4)
_cell_length_c 13.8928(6)
_cell_measurement_reflns_used 5245
_cell_measurement_temperature 105(2)
_cell_measurement_theta_max 35.00
_cell_measurement_theta_min 2.61
_cell_volume 1698.30(12)
_computing_cell_refinement 'SAINT (Bruker, 2001)'
_computing_data_collection 'SMART (Bruker, 1998)'
_computing_data_reduction 'SAINT (Bruker, 2001)'
_computing_molecular_graphics 'SHELXTL (Bruker, 2000)'
_computing_publication_material 'SHELXTL (Bruker, 2000)'
_computing_structure_refinement 'SHELXTL (Bruker, 2000)'
_computing_structure_solution 'SHELXTL (Bruker, 2000)'
_diffrn_ambient_temperature 105(2)
_diffrn_detector_area_resol_mean 8.3
_diffrn_measured_fraction_theta_full 0.991
_diffrn_measured_fraction_theta_max 0.991
_diffrn_measurement_device_type 'Siemens SMART CCD diffractometer'
_diffrn_measurement_method 'Sets of exposures each taken over 0.3\% \w rotation'
_diffrn_radiation_monochromator graphite
_diffrn_radiation_source 'fine-focus sealed tube'
_diffrn_radiation_type MoK\a
_diffrn_radiation_wavelength 0.71073
_diffrn_reflns_av_R_equivalents 0.0304
_diffrn_reflns_av_sigmaI/netI 0.0366
_diffrn_reflns_limit_h_max 20
_diffrn_reflns_limit_h_min -22
_diffrn_reflns_limit_k_max 16
_diffrn_reflns_limit_k_min -16
_diffrn_reflns_limit_l_max 20
_diffrn_reflns_limit_l_min -22
_diffrn_reflns_number 22766
_diffrn_reflns_theta_full 35.00
_diffrn_reflns_theta_max 35.00
_diffrn_reflns_theta_min 2.61
_diffrn_standards_decay_% none
_diffrn_standards_number 0
_exptl_absorpt_coefficient_mu 0.093
_exptl_absorpt_correction_T_max 0.9816
_exptl_absorpt_correction_T_min 0.8215
_exptl_absorpt_correction_type multi-scan
_exptl_absorpt_process_details 'SADABS (Sheldrick, 1996)'
_exptl_crystal_colour Colourless
_exptl_crystal_density_diffrn 1.215
_exptl_crystal_density_meas ?
_exptl_crystal_density_method 'not measured'
_exptl_crystal_description 'Thick needle'
_exptl_crystal_F_000 673
_exptl_crystal_size_max 1.200
_exptl_crystal_size_mid 0.250
_exptl_crystal_size_min 0.200
_refine_diff_density_max 0.389
_refine_diff_density_min -0.207
_refine_diff_density_rms 0.051
_refine_ls_extinction_method none
_refine_ls_goodness_of_fit_ref 1.059
_refine_ls_hydrogen_treatment mixed
_refine_ls_matrix_type full
_refine_ls_number_parameters 457
_refine_ls_number_reflns 7755
_refine_ls_number_restraints 6
_refine_ls_restrained_S_all 1.059
_refine_ls_R_factor_all 0.0436
_refine_ls_R_factor_gt 0.0373
_refine_ls_shift/su_max 0.004
_refine_ls_shift/su_mean 0.001
_refine_ls_structure_factor_coef Fsqd
_refine_ls_weighting_details 'calc w=1/[\s^2^(Fo^2^)+(0.0588P)^2^+0.0761P] where P=(Fo^2^+2Fc^2^)/3'
_refine_ls_weighting_scheme calc
_refine_ls_wR_factor_gt 0.0928
_refine_ls_wR_factor_ref 0.0962
_reflns_number_gt 7002
_reflns_number_total 7755
_reflns_threshold_expression >2sigma(I)
_cod_data_source_file b513055g.txt
_cod_data_source_block VA-aw
_cod_depositor_comments
;
The following automatic conversions were performed:

data item '_symmetry_cell_setting' value 'Monoclinic' was changed to
'monoclinic' in accordance with the
/home/saulius/struct/COD-crude-data/automatic-downloads/DataCite-retrospective/RSC/depositions/lib/dictionaries/cif_core.dic
dictionary named 'cif_core.dic' version 2.4.2 last updated on
2011-04-26.

data item '_exptl_crystal_density_meas' value 'not measured' was
changed to '?' -- the value is perceived as not measured.

Automatic conversion script
Id: cif_fix_values 6909 2019-04-08 15:41:33Z antanas 
;
_cod_original_sg_symbol_H-M 'P 21'
_cod_database_code 7238131

loop_
_symmetry_equiv_pos_as_xyz
'x, y, z'
'-x, y+1/2, -z'

loop_
_atom_site_label
_atom_site_type_symbol
_atom_site_fract_x
_atom_site_fract_y
_atom_site_fract_z
_atom_site_U_iso_or_equiv
_atom_site_adp_type
_atom_site_occupancy
_atom_site_symmetry_multiplicity
_atom_site_calc_flag
_atom_site_refinement_flags
_atom_site_disorder_assembly
_atom_site_disorder_group
O1A O 0.64885(9) 0.46825(11) 0.81543(8) 0.02321(19) Uani 1 1 d . . .
O2A O 0.44885(11) 0.36250(12) 0.43541(9) 0.0301(2) Uani 1 1 d . . .
O3A O 0.44974(8) 0.18561(10) 0.53118(7) 0.01990(17) Uani 1 1 d . . .
N1A N 0.77978(8) 0.67395(11) 0.84965(8) 0.01372(16) Uani 1 1 d . . .
H1A H 0.7288(17) 0.709(2) 0.8662(17) 0.021 Uiso 1 1 d . . .
H2A H 0.8304(17) 0.731(2) 0.8602(17) 0.021 Uiso 1 1 d . . .
H3A H 0.8176(17) 0.604(2) 0.8900(17) 0.021 Uiso 1 1 d . . .
N2A N 0.54536(9) 0.50350(11) 0.63120(8) 0.01749(18) Uani 1 1 d . . .
H4A H 0.5376(17) 0.552(2) 0.5800(17) 0.021 Uiso 1 1 d . . .
C1A C 0.71136(9) 0.63271(12) 0.73286(9) 0.01375(17) Uani 1 1 d . . .
H11A H 0.6674 0.7104 0.6895 0.016 Uiso 1 1 calc R . .
C2A C 0.78293(11) 0.58225(14) 0.68207(10) 0.0199(2) Uani 1 1 d . . .
H21A H 0.7310 0.5428 0.6093 0.024 Uiso 1 1 calc R . .
C3A C 0.86433(17) 0.47354(19) 0.75005(16) 0.0375(4) Uani 1 1 d . . .
H31A H 0.9022 0.4397 0.7106 0.056 Uiso 1 1 calc R . .
H32A H 0.8237 0.4017 0.7621 0.056 Uiso 1 1 calc R . .
H33A H 0.9192 0.5097 0.8208 0.056 Uiso 1 1 calc R . .
C4A C 0.84307(12) 0.69557(17) 0.66040(12) 0.0260(3) Uani 1 1 d . . .
H41A H 0.8886 0.6606 0.6293 0.039 Uiso 1 1 calc R . .
H42A H 0.8907 0.7412 0.7294 0.039 Uiso 1 1 calc R . .
H43A H 0.7885 0.7577 0.6086 0.039 Uiso 1 1 calc R . .
C5A C 0.63097(9) 0.52713(12) 0.73030(9) 0.01485(18) Uani 1 1 d . . .
C6A C 0.46478(10) 0.39886(13) 0.61181(9) 0.0168(2) Uani 1 1 d . . .
H61A H 0.4905 0.3456 0.6803 0.020 Uiso 1 1 calc R . .
C7A C 0.35049(12) 0.45653(16) 0.58045(13) 0.0252(3) Uani 1 1 d . . .
H71A H 0.3555 0.5126 0.6401 0.038 Uiso 1 1 calc R . .
H72A H 0.2979 0.3847 0.5676 0.038 Uiso 1 1 calc R . .
H73A H 0.3248 0.5092 0.5135 0.038 Uiso 1 1 calc R . .
C8A C 0.45544(9) 0.30819(13) 0.51884(9) 0.01505(18) Uani 1 1 d . . .
O1B O 0.67163(7) 0.15793(10) -0.10907(8) 0.01707(16) Uani 1 1 d . . .
O2B O 1.04676(7) 0.03687(11) -0.01899(8) 0.02025(17) Uani 1 1 d . . .
O3B O 0.95580(7) -0.15433(10) -0.08068(8) 0.01813(16) Uani 1 1 d . . .
N1B N 0.67044(8) 0.36147(11) 0.00524(8) 0.01266(15) Uani 1 1 d . . .
H1B H 0.6349(16) 0.381(2) -0.0671(16) 0.019 Uiso 1 1 d . . .
H2B H 0.6738(16) 0.438(2) 0.0399(16) 0.019 Uiso 1 1 d . . .
H3B H 0.6310(16) 0.298(2) 0.0155(17) 0.019 Uiso 1 1 d . . .
N2B N 0.85630(8) 0.15871(11) -0.05349(9) 0.01493(17) Uani 1 1 d . . .
H4B H 0.9168(16) 0.194(2) -0.0188(16) 0.018 Uiso 1 1 d . . .
C1B C 0.78358(8) 0.31372(11) 0.03055(9) 0.01158(16) Uani 1 1 d . . .
H11B H 0.8237 0.3877 0.0171 0.014 Uiso 1 1 calc R . .
C2B C 0.85309(9) 0.26787(12) 0.15018(9) 0.01503(19) Uani 1 1 d . . .
H21B H 0.9223 0.2278 0.1562 0.018 Uiso 1 1 calc R . .
C3B C 0.79543(12) 0.16010(15) 0.18116(11) 0.0228(2) Uani 1 1 d . . .
H31B H 0.8456 0.1283 0.2553 0.034 Uiso 1 1 calc R . .
H32B H 0.7756 0.0868 0.1291 0.034 Uiso 1 1 calc R . .
H33B H 0.7281 0.1960 0.1789 0.034 Uiso 1 1 calc R . .
C4B C 0.88944(10) 0.38446(14) 0.22987(10) 0.0197(2) Uani 1 1 d . . .
H41B H 0.9352 0.3523 0.3049 0.029 Uiso 1 1 calc R . .
H42B H 0.8238 0.4293 0.2245 0.029 Uiso 1 1 calc R . .
H43B H 0.9326 0.4465 0.2112 0.029 Uiso 1 1 calc R . .
C5B C 0.76598(8) 0.20362(12) -0.05117(9) 0.01232(17) Uani 1 1 d . . .
C6B C 0.84912(9) 0.04363(12) -0.11993(9) 0.01456(18) Uani 1 1 d . . .
H61B H 0.7900 -0.0164 -0.1228 0.017 Uiso 1 1 calc R . .
C7B C 0.81980(12) 0.08253(16) -0.23772(11) 0.0239(2) Uani 1 1 d . . .
H71B H 0.7503 0.1327 -0.2708 0.036 Uiso 1 1 calc R . .
H72B H 0.8109 0.0028 -0.2810 0.036 Uiso 1 1 calc R . .
H73B H 0.8794 0.1369 -0.2364 0.036 Uiso 1 1 calc R . .
C8B C 0.96006(9) -0.03117(12) -0.06731(9) 0.01388(18) Uani 1 1 d . . .
O1C O 0.39183(8) 0.32142(11) 0.15036(8) 0.01877(16) Uani 1 1 d . . .
O2C O 0.50236(8) 0.16783(10) 0.00962(8) 0.01764(16) Uani 1 1 d . . .
O3C O 0.32252(8) 0.11050(10) -0.08449(8) 0.01972(17) Uani 1 1 d . . .
N1C N 0.47394(8) 0.52631(11) 0.29223(8) 0.01302(15) Uani 1 1 d . . .
H1C H 0.4070(17) 0.560(2) 0.2447(17) 0.020 Uiso 1 1 d . . .
H2C H 0.5097(16) 0.579(2) 0.3506(16) 0.020 Uiso 1 1 d . . .
H3C H 0.4622(16) 0.454(2) 0.3203(17) 0.020 Uiso 1 1 d . . .
N2C N 0.44166(8) 0.42064(10) 0.03321(8) 0.01257(15) Uani 1 1 d . . .
H4C H 0.4666(15) 0.492(2) 0.0259(15) 0.015 Uiso 1 1 d . . .
C1C C 0.52579(9) 0.49656(12) 0.22182(9) 0.01254(17) Uani 1 1 d . . .
H11C H 0.5322 0.5807 0.1877 0.015 Uiso 1 1 calc R . .
C2C C 0.64230(10) 0.43604(13) 0.28711(10) 0.0183(2) Uani 1 1 d . . .
H21C H 0.6682 0.4146 0.2328 0.022 Uiso 1 1 calc R . .
C3C C 0.64397(14) 0.3073(2) 0.3444(2) 0.0414(4) Uani 1 1 d . . .
H31C H 0.7183 0.2685 0.3764 0.062 Uiso 1 1 calc R . .
H32C H 0.5901 0.2458 0.2911 0.062 Uiso 1 1 calc R . .
H33C H 0.6246 0.3248 0.4025 0.062 Uiso 1 1 calc R . .
C4C C 0.72422(11) 0.53674(18) 0.36662(12) 0.0284(3) Uani 1 1 d . . .
H41C H 0.7985 0.4977 0.4042 0.043 Uiso 1 1 calc R . .
H42C H 0.7011 0.5621 0.4208 0.043 Uiso 1 1 calc R . .
H43C H 0.7255 0.6150 0.3258 0.043 Uiso 1 1 calc R . .
C5C C 0.44578(9) 0.40516(12) 0.13085(9) 0.01263(17) Uani 1 1 d . . .
C6C C 0.36595(9) 0.33961(11) -0.05888(9) 0.01230(17) Uani 1 1 d . . .
H61C H 0.2892 0.3487 -0.0686 0.015 Uiso 1 1 calc R . .
C7C C 0.36663(10) 0.38435(13) -0.16416(9) 0.0175(2) Uani 1 1 d . . .
H71C H 0.3580 0.4804 -0.1712 0.026 Uiso 1 1 calc R . .
H72C H 0.3052 0.3421 -0.2276 0.026 Uiso 1 1 calc R . .
H73C H 0.4371 0.3592 -0.1608 0.026 Uiso 1 1 calc R . .
C8C C 0.40020(9) 0.19371(11) -0.04038(9) 0.01293(17) Uani 1 1 d . . .
N1D N 1.0519(7) 0.4244(8) 0.5508(5) 0.115(3) Uani 0.883(6) 1 d PD A 1
C1D C 1.0210(3) 0.3315(5) 0.5715(3) 0.0664(10) Uani 0.883(6) 1 d PD A 1
C2D C 0.9813(4) 0.2093(4) 0.5947(3) 0.0702(10) Uani 0.883(6) 1 d PD A 1
H21D H 0.9986 0.2081 0.6718 0.105 Uiso 0.883(6) 1 calc PR A 1
H22D H 1.0176 0.1344 0.5803 0.105 Uiso 0.883(6) 1 calc PR A 1
H23D H 0.9008 0.2028 0.5478 0.105 Uiso 0.883(6) 1 calc PR A 1
N12D N 1.049(4) 0.4325(15) 0.576(2) 0.063(9) Uani 0.117(6) 1 d PD A 2
C12D C 1.045(2) 0.3319(16) 0.6090(18) 0.050 Uiso 0.117(6) 1 d PD A 2
C22D C 1.0500(18) 0.2114(17) 0.6676(18) 0.050 Uiso 0.117(6) 1 d PD A 2
H24D H 1.1219 0.2056 0.7343 0.075 Uiso 0.117(6) 1 calc PR A 2
H25D H 1.0408 0.1351 0.6207 0.075 Uiso 0.117(6) 1 calc PR A 2
H26D H 0.9904 0.2121 0.6874 0.075 Uiso 0.117(6) 1 calc PR A 2
O1W O 1.11173(13) 0.22301(18) -0.13347(17) 0.0405(5) Uani 0.861(7) 1 d PD . .
H1W H 1.166(3) 0.181(4) -0.124(3) 0.061 Uiso 0.861(7) 1 d PD . .
H2W H 1.084(3) 0.176(4) -0.101(3) 0.061 Uiso 0.861(7) 1 d PD . .

loop_
_atom_site_aniso_label
_atom_site_aniso_U_11
_atom_site_aniso_U_22
_atom_site_aniso_U_33
_atom_site_aniso_U_23
_atom_site_aniso_U_13
_atom_site_aniso_U_12
O1A 0.0268(4) 0.0249(5) 0.0139(4) 0.0038(3) 0.0065(3) -0.0081(4)
O2A 0.0539(7) 0.0237(5) 0.0193(4) -0.0032(4) 0.0228(5) -0.0147(5)
O3A 0.0288(4) 0.0145(4) 0.0156(4) 0.0007(3) 0.0101(3) 0.0008(3)
N1A 0.0126(4) 0.0128(4) 0.0144(4) -0.0010(3) 0.0054(3) 0.0012(3)
N2A 0.0227(5) 0.0155(4) 0.0126(4) 0.0001(3) 0.0071(3) -0.0073(3)
C1A 0.0137(4) 0.0130(4) 0.0127(4) -0.0003(3) 0.0049(3) -0.0012(3)
C2A 0.0225(5) 0.0222(5) 0.0175(5) -0.0019(4) 0.0117(4) -0.0001(4)
C3A 0.0484(9) 0.0330(8) 0.0436(9) 0.0078(7) 0.0321(8) 0.0215(7)
C4A 0.0203(5) 0.0361(7) 0.0236(6) -0.0005(5) 0.0121(5) -0.0068(5)
C5A 0.0173(4) 0.0130(4) 0.0137(4) -0.0004(3) 0.0070(4) -0.0019(3)
C6A 0.0229(5) 0.0152(5) 0.0143(4) -0.0025(4) 0.0104(4) -0.0072(4)
C7A 0.0258(6) 0.0249(6) 0.0296(6) -0.0071(5) 0.0170(5) -0.0044(5)
C8A 0.0173(4) 0.0159(5) 0.0127(4) -0.0018(4) 0.0078(4) -0.0044(4)
O1B 0.0109(3) 0.0188(4) 0.0209(4) -0.0066(3) 0.0070(3) -0.0029(3)
O2B 0.0117(3) 0.0189(4) 0.0262(4) -0.0064(3) 0.0059(3) -0.0014(3)
O3B 0.0139(3) 0.0139(4) 0.0249(4) -0.0017(3) 0.0079(3) 0.0006(3)
N1B 0.0114(3) 0.0128(4) 0.0145(4) 0.0001(3) 0.0068(3) 0.0008(3)
N2B 0.0106(3) 0.0147(4) 0.0196(4) -0.0051(3) 0.0074(3) -0.0014(3)
C1B 0.0096(4) 0.0118(4) 0.0138(4) -0.0011(3) 0.0059(3) 0.0003(3)
C2B 0.0129(4) 0.0157(5) 0.0148(4) -0.0002(4) 0.0052(4) 0.0010(3)
C3B 0.0263(6) 0.0198(5) 0.0223(5) 0.0046(4) 0.0115(5) -0.0008(5)
C4B 0.0169(5) 0.0241(6) 0.0163(5) -0.0050(4) 0.0066(4) -0.0010(4)
C5B 0.0114(4) 0.0120(4) 0.0145(4) -0.0013(3) 0.0069(3) -0.0008(3)
C6B 0.0122(4) 0.0137(4) 0.0171(4) -0.0037(4) 0.0065(4) 0.0006(3)
C7B 0.0244(6) 0.0271(6) 0.0180(5) -0.0003(5) 0.0084(5) 0.0067(5)
C8B 0.0107(4) 0.0159(5) 0.0148(4) -0.0025(4) 0.0059(4) 0.0010(3)
O1C 0.0219(4) 0.0189(4) 0.0196(4) -0.0015(3) 0.0132(3) -0.0074(3)
O2C 0.0159(3) 0.0137(4) 0.0230(4) -0.0015(3) 0.0091(3) 0.0026(3)
O3C 0.0204(4) 0.0120(4) 0.0242(4) -0.0012(3) 0.0085(3) -0.0045(3)
N1C 0.0146(4) 0.0138(4) 0.0125(4) 0.0006(3) 0.0080(3) 0.0007(3)
N2C 0.0157(4) 0.0099(4) 0.0140(4) -0.0015(3) 0.0087(3) -0.0022(3)
C1C 0.0137(4) 0.0134(4) 0.0124(4) 0.0000(3) 0.0077(3) -0.0002(3)
C2C 0.0141(4) 0.0214(5) 0.0204(5) 0.0012(4) 0.0092(4) 0.0020(4)
C3C 0.0255(7) 0.0339(8) 0.0616(12) 0.0266(8) 0.0184(7) 0.0140(6)
C4C 0.0172(5) 0.0378(8) 0.0241(6) -0.0064(6) 0.0049(5) -0.0001(5)
C5C 0.0136(4) 0.0113(4) 0.0150(4) -0.0008(3) 0.0086(4) 0.0000(3)
C6C 0.0136(4) 0.0098(4) 0.0145(4) -0.0013(3) 0.0075(3) -0.0002(3)
C7C 0.0224(5) 0.0163(5) 0.0145(4) 0.0006(4) 0.0093(4) 0.0008(4)
C8C 0.0162(4) 0.0106(4) 0.0142(4) -0.0006(3) 0.0090(4) 0.0001(3)
N1D 0.121(4) 0.138(6) 0.067(3) 0.029(3) 0.029(3) -0.022(4)
C1D 0.064(2) 0.093(3) 0.0349(14) 0.0059(16) 0.0181(14) 0.0089(19)
C2D 0.087(3) 0.066(2) 0.0556(18) 0.0028(15) 0.0331(18) 0.0070(18)
N12D 0.14(2) 0.018(7) 0.034(9) -0.001(6) 0.041(12) -0.024(9)
O1W 0.0270(7) 0.0357(9) 0.0643(12) 0.0127(7) 0.0263(7) 0.0023(5)

loop_
_atom_type_symbol
_atom_type_description
_atom_type_scat_dispersion_real
_atom_type_scat_dispersion_imag
_atom_type_scat_source
C C 0.0033 0.0016 'International Tables Vol C Tables 4.2.6.8 and 6.1.1.4'
H H 0.0000 0.0000 'International Tables Vol C Tables 4.2.6.8 and 6.1.1.4'
N N 0.0061 0.0033 'International Tables Vol C Tables 4.2.6.8 and 6.1.1.4'
O O 0.0106 0.0060 'International Tables Vol C Tables 4.2.6.8 and 6.1.1.4'

loop_
_geom_angle_atom_site_label_1
_geom_angle_atom_site_label_2
_geom_angle_atom_site_label_3
_geom_angle
C1A N1A H1A 102.9(13)
C1A N1A H2A 114.2(14)
H1A N1A H2A 111(2)
C1A N1A H3A 109.3(14)
H1A N1A H3A 116(2)
H2A N1A H3A 104.5(19)
C5A N2A C6A 122.34(10)
C5A N2A H4A 117.8(15)
C6A N2A H4A 119.8(15)
N1A C1A C5A 107.08(9)
N1A C1A C2A 112.45(9)
C5A C1A C2A 111.58(10)
N1A C1A H11A 108.5
C5A C1A H11A 108.5
C2A C1A H11A 108.5
C4A C2A C3A 111.06(13)
C4A C2A C1A 111.27(11)
C3A C2A C1A 113.11(11)
C4A C2A H21A 107.0
C3A C2A H21A 107.0
C1A C2A H21A 107.0
C2A C3A H31A 109.5
C2A C3A H32A 109.5
H31A C3A H32A 109.5
C2A C3A H33A 109.5
H31A C3A H33A 109.5
H32A C3A H33A 109.5
C2A C4A H41A 109.5
C2A C4A H42A 109.5
H41A C4A H42A 109.5
C2A C4A H43A 109.5
H41A C4A H43A 109.5
H42A C4A H43A 109.5
O1A C5A N2A 124.85(11)
O1A C5A C1A 120.31(10)
N2A C5A C1A 114.82(10)
N2A C6A C7A 110.96(11)
N2A C6A C8A 109.87(9)
C7A C6A C8A 109.08(10)
N2A C6A H61A 109.0
C7A C6A H61A 109.0
C8A C6A H61A 109.0
C6A C7A H71A 109.5
C6A C7A H72A 109.5
H71A C7A H72A 109.5
C6A C7A H73A 109.5
H71A C7A H73A 109.5
H72A C7A H73A 109.5
O2A C8A O3A 125.43(11)
O2A C8A C6A 117.12(11)
O3A C8A C6A 117.36(10)
C1B N1B H1B 106.2(13)
C1B N1B H2B 111.7(12)
H1B N1B H2B 105.5(19)
C1B N1B H3B 111.4(13)
H1B N1B H3B 106.8(18)
H2B N1B H3B 114.5(19)
C5B N2B C6B 120.30(9)
C5B N2B H4B 121.8(15)
C6B N2B H4B 117.9(15)
N1B C1B C5B 106.50(8)
N1B C1B C2B 112.84(9)
C5B C1B C2B 112.19(9)
N1B C1B H11B 108.4
C5B C1B H11B 108.4
C2B C1B H11B 108.4
C3B C2B C4B 112.49(11)
C3B C2B C1B 112.52(10)
C4B C2B C1B 111.51(10)
C3B C2B H21B 106.6
C4B C2B H21B 106.6
C1B C2B H21B 106.6
C2B C3B H31B 109.5
C2B C3B H32B 109.5
H31B C3B H32B 109.5
C2B C3B H33B 109.5
H31B C3B H33B 109.5
H32B C3B H33B 109.5
C2B C4B H41B 109.5
C2B C4B H42B 109.5
H41B C4B H42B 109.5
C2B C4B H43B 109.5
H41B C4B H43B 109.5
H42B C4B H43B 109.5
O1B C5B N2B 123.35(10)
O1B C5B C1B 119.96(9)
N2B C5B C1B 116.66(9)
N2B C6B C8B 109.96(9)
N2B C6B C7B 111.80(10)
C8B C6B C7B 109.15(10)
N2B C6B H61B 108.6
C8B C6B H61B 108.6
C7B C6B H61B 108.6
C6B C7B H71B 109.5
C6B C7B H72B 109.5
H71B C7B H72B 109.5
C6B C7B H73B 109.5
H71B C7B H73B 109.5
H72B C7B H73B 109.5
O2B C8B O3B 126.04(11)
O2B C8B C6B 116.93(10)
O3B C8B C6B 116.96(10)
C1C N1C H1C 103.6(13)
C1C N1C H2C 119.1(13)
H1C N1C H2C 110.9(19)
C1C N1C H3C 111.5(14)
H1C N1C H3C 107.6(19)
H2C N1C H3C 103.8(19)
C5C N2C C6C 119.36(9)
C5C N2C H4C 114.1(13)
C6C N2C H4C 123.3(13)
N1C C1C C5C 106.60(9)
N1C C1C C2C 112.45(9)
C5C C1C C2C 112.25(9)
N1C C1C H11C 108.5
C5C C1C H11C 108.5
C2C C1C H11C 108.5
C3C C2C C4C 111.89(13)
C3C C2C C1C 113.66(11)
C4C C2C C1C 110.93(11)
C3C C2C H21C 106.6
C4C C2C H21C 106.6
C1C C2C H21C 106.6
C2C C3C H31C 109.5
C2C C3C H32C 109.5
H31C C3C H32C 109.5
C2C C3C H33C 109.5
H31C C3C H33C 109.5
H32C C3C H33C 109.5
C2C C4C H41C 109.5
C2C C4C H42C 109.5
H41C C4C H42C 109.5
C2C C4C H43C 109.5
H41C C4C H43C 109.5
H42C C4C H43C 109.5
O1C C5C N2C 124.18(10)
O1C C5C C1C 120.20(10)
N2C C5C C1C 115.60(9)
N2C C6C C7C 110.08(9)
N2C C6C C8C 111.33(9)
C7C C6C C8C 107.64(9)
N2C C6C H61C 109.3
C7C C6C H61C 109.3
C8C C6C H61C 109.3
C6C C7C H71C 109.5
C6C C7C H72C 109.5
H71C C7C H72C 109.5
C6C C7C H73C 109.5
H71C C7C H73C 109.5
H72C C7C H73C 109.5
O2C C8C O3C 125.91(11)
O2C C8C C6C 117.63(10)
O3C C8C C6C 116.22(10)
N1D C1D C2D 177.9(5)
C1D C2D H21D 109.5
C1D C2D H22D 109.5
H21D C2D H22D 109.5
C1D C2D H23D 109.5
H21D C2D H23D 109.5
H22D C2D H23D 109.5
N12D C12D C22D 171.5(18)
C12D C22D H24D 109.5
C12D C22D H25D 109.5
H24D C22D H25D 109.5
C12D C22D H26D 109.5
H24D C22D H26D 109.5
H25D C22D H26D 109.5
H1W O1W H2W 103(4)

loop_
_geom_bond_atom_site_label_1
_geom_bond_atom_site_label_2
_geom_bond_distance
O1A C5A 1.2401(15)
O2A C8A 1.2468(15)
O3A C8A 1.2622(15)
N1A C1A 1.4940(15)
N1A H1A 0.91(2)
N1A H2A 0.86(2)
N1A H3A 0.90(2)
N2A C5A 1.3365(15)
N2A C6A 1.4618(15)
N2A H4A 0.83(2)
C1A C5A 1.5257(16)
C1A C2A 1.5454(17)
C1A H11A 1.0000
C2A C4A 1.527(2)
C2A C3A 1.532(2)
C2A H21A 1.0000
C3A H31A 0.9800
C3A H32A 0.9800
C3A H33A 0.9800
C4A H41A 0.9800
C4A H42A 0.9800
C4A H43A 0.9800
C6A C7A 1.529(2)
C6A C8A 1.5401(16)
C6A H61A 1.0000
C7A H71A 0.9800
C7A H72A 0.9800
C7A H73A 0.9800
O1B C5B 1.2419(13)
O2B C8B 1.2565(14)
O3B C8B 1.2598(14)
N1B C1B 1.4993(14)
N1B H1B 0.90(2)
N1B H2B 0.90(2)
N1B H3B 0.90(2)
N2B C5B 1.3357(14)
N2B C6B 1.4617(15)
N2B H4B 0.82(2)
C1B C5B 1.5268(15)
C1B C2B 1.5401(16)
C1B H11B 1.0000
C2B C3B 1.5270(18)
C2B C4B 1.5310(17)
C2B H21B 1.0000
C3B H31B 0.9800
C3B H32B 0.9800
C3B H33B 0.9800
C4B H41B 0.9800
C4B H42B 0.9800
C4B H43B 0.9800
C6B C8B 1.5376(15)
C6B C7B 1.5380(18)
C6B H61B 1.0000
C7B H71B 0.9800
C7B H72B 0.9800
C7B H73B 0.9800
O1C C5C 1.2391(14)
O2C C8C 1.2595(14)
O3C C8C 1.2646(14)
N1C C1C 1.4901(14)
N1C H1C 0.90(2)
N1C H2C 0.90(2)
N1C H3C 0.88(2)
N2C C5C 1.3395(14)
N2C C6C 1.4560(14)
N2C H4C 0.83(2)
C1C C5C 1.5280(15)
C1C C2C 1.5394(16)
C1C H11C 1.0000
C2C C3C 1.523(2)
C2C C4C 1.529(2)
C2C H21C 1.0000
C3C H31C 0.9800
C3C H32C 0.9800
C3C H33C 0.9800
C4C H41C 0.9800
C4C H42C 0.9800
C4C H43C 0.9800
C6C C7C 1.5356(16)
C6C C8C 1.5363(15)
C6C H61C 1.0000
C7C H71C 0.9800
C7C H72C 0.9800
C7C H73C 0.9800
N1D C1D 1.126(7)
C1D C2D 1.451(6)
C2D H21D 0.9800
C2D H22D 0.9800
C2D H23D 0.9800
N12D C12D 1.128(7)
C12D C22D 1.453(7)
C22D H24D 0.9800
C22D H25D 0.9800
C22D H26D 0.9800
O1W H1W 0.81(3)
O1W H2W 0.86(3)

loop_
_geom_hbond_atom_site_label_D
_geom_hbond_atom_site_label_H
_geom_hbond_atom_site_label_A
_geom_hbond_distance_DH
_geom_hbond_distance_HA
_geom_hbond_distance_DA
_geom_hbond_angle_DHA
_geom_hbond_publ_flag
_geom_hbond_site_symmetry_A
N1A H1A O1C 0.91(2) 1.93(2) 2.7902(13) 157(2) y 2_656
N1A H2A O3B 0.86(2) 1.90(2) 2.7515(14) 166(2) y 1_566
N1A H3A O2B 0.90(2) 1.99(2) 2.7888(13) 147.5(19) y 2_756
N2A H4A O3A 0.83(2) 2.12(2) 2.9409(14) 169(2) y 2_656
C1A H11A O2A 1.00 2.30 3.2883(16) 169.7 y 2_656
N1B H1B O1A 0.90(2) 1.94(2) 2.7324(14) 144.6(18) y 1_554
N1B H2B O3C 0.90(2) 1.85(2) 2.7379(14) 167.9(19) y 2_655
N1B H3B O2C 0.90(2) 2.17(2) 3.0525(14) 166.4(18) y 1_555
N2B H4B O3B 0.82(2) 2.24(2) 3.0203(13) 160(2) y 2_755
C1B H11B O2B 1.00 2.32 3.3059(14) 166.6 y 2_755
N1C H1C O1B 0.90(2) 1.94(2) 2.7175(13) 143.5(18) y 2_655
N1C H2C O3A 0.90(2) 1.81(2) 2.6957(14) 166.1(19) y 2_656
N1C H3C O2A 0.88(2) 1.93(2) 2.7368(14) 151.1(19) y 1_555
N2C H4C O2C 0.83(2) 1.95(2) 2.7686(13) 169.7(18) y 2_655
C6C H61C O1W 1.00 2.50 3.3454(18) 141.5 y 1_455
C2D H21D O1W 0.98 2.39 3.319(4) 157.1 y 1_556
C2D H22D N1D 0.98 2.66 3.429(8) 135.1 y 2_746
O1W H1W O3C 0.81(3) 2.08(3) 2.8731(18) 168(4) y 1_655
O1W H2W O2B 0.86(3) 2.03(3) 2.871(2) 168(4) y 1_555

loop_
_geom_torsion_atom_site_label_1
_geom_torsion_atom_site_label_2
_geom_torsion_atom_site_label_3
_geom_torsion_atom_site_label_4
_geom_torsion
N1A C1A C2A C4A -72.89(13)
C5A C1A C2A C4A 166.77(10)
N1A C1A C2A C3A 52.94(16)
C5A C1A C2A C3A -67.40(15)
C6A N2A C5A O1A -2.9(2)
C6A N2A C5A C1A 175.28(11)
N1A C1A C5A O1A -18.18(15)
C2A C1A C5A O1A 105.27(13)
N1A C1A C5A N2A 163.52(10)
C2A C1A C5A N2A -73.04(13)
C5A N2A C6A C7A 113.16(14)
C5A N2A C6A C8A -126.14(12)
N2A C6A C8A O2A -44.97(16)
C7A C6A C8A O2A 76.87(14)
N2A C6A C8A O3A 138.35(12)
C7A C6A C8A O3A -99.82(13)
N1B C1B C2B C3B 56.50(13)
C5B C1B C2B C3B -63.81(12)
N1B C1B C2B C4B -70.98(12)
C5B C1B C2B C4B 168.71(9)
C6B N2B C5B O1B -4.98(18)
C6B N2B C5B C1B 172.98(10)
N1B C1B C5B O1B -10.91(14)
C2B C1B C5B O1B 113.01(12)
N1B C1B C5B N2B 171.06(10)
C2B C1B C5B N2B -65.02(13)
C5B N2B C6B C8B -150.21(11)
C5B N2B C6B C7B 88.39(13)
N2B C6B C8B O2B -34.48(14)
C7B C6B C8B O2B 88.50(13)
N2B C6B C8B O3B 148.47(11)
C7B C6B C8B O3B -88.55(14)
N1C C1C C2C C3C 59.47(16)
C5C C1C C2C C3C -60.73(16)
N1C C1C C2C C4C -67.63(13)
C5C C1C C2C C4C 172.17(11)
C6C N2C C5C O1C 3.02(17)
C6C N2C C5C C1C -178.71(9)
N1C C1C C5C O1C -35.78(13)
C2C C1C C5C O1C 87.76(13)
N1C C1C C5C N2C 145.88(10)
C2C C1C C5C N2C -90.58(12)
C5C N2C C6C C7C 174.08(10)
C5C N2C C6C C8C -66.64(13)
N2C C6C C8C O2C -35.21(14)
C7C C6C C8C O2C 85.51(12)
N2C C6C C8C O3C 149.98(10)
C7C C6C C8C O3C -89.30(12)
